data_1519462
loop_
_publ_author_name
'Butler, Ian R.'
'Horton, Peter N.'
'Hursthouse, Michael B.'

_publ_section_title
;
 C18H15FeNO
;
_journal_name_full 'Crystal Structure Report Archive'
_journal_page_first 912
_journal_year 2002
_chemical_formula_moiety 'C18 H15 Fe N O'
_chemical_formula_sum 'C18 H15 Fe N O'
_chemical_formula_weight 317.16
_space_group_IT_number 14
_symmetry_cell_setting monoclinic
_symmetry_space_group_name_Hall '-P 2ybc'
_symmetry_space_group_name_H-M 'P 1 21/c 1'
_atom_sites_solution_hydrogens geom
_atom_sites_solution_primary direct
_atom_sites_solution_secondary difmap
_cell_angle_alpha 90.00
_cell_angle_beta 95.0630(10)
_cell_angle_gamma 90.00
_cell_formula_units_Z 4
_cell_length_a 5.92370(10)
_cell_length_b 10.5721(2)
_cell_length_c 22.1342(4)
_cell_measurement_reflns_used 3016
_cell_measurement_temperature 120(2)
_cell_measurement_theta_max 27.485
_cell_measurement_theta_min 2.910
_cell_volume 1380.77(4)
_computing_cell_refinement ' DENZO (Otwinowski & Minor, 1997) and COLLECT (Hooft, 1998)'
_computing_data_collection ' DENZO (Otwinowski and Minor, 1997)'
_computing_data_reduction ' DENZO (Otwinowski & Minor, 1997) and COLLECT (Hooft, 1998)'
_computing_molecular_graphics 'PLATON (Spek, 1990)'
_computing_structure_refinement 'SHELXL-97 (Sheldrick, 1997b)'
_computing_structure_solution 'SHELXS-97 (Sheldrick, 1997a)'
_diffrn_ambient_temperature 120(2)
_diffrn_detector_area_resol_mean 9.091
_diffrn_measured_fraction_theta_full 0.994
_diffrn_measured_fraction_theta_max 0.994
_diffrn_measurement_device_type 'Nonius KappaCCD Area Detector'
_diffrn_measurement_method '\f and \w scans to fill Ewald Sphere'
_diffrn_radiation_monochromator graphite
_diffrn_radiation_source 'Nonius FR591 rotating anode'
_diffrn_radiation_type MoK\a
_diffrn_radiation_wavelength 0.71073
_diffrn_reflns_av_R_equivalents 0.0423
_diffrn_reflns_av_sigmaI/netI 0.0371
_diffrn_reflns_limit_h_max 7
_diffrn_reflns_limit_h_min -7
_diffrn_reflns_limit_k_max 13
_diffrn_reflns_limit_k_min -13
_diffrn_reflns_limit_l_max 27
_diffrn_reflns_limit_l_min -28
_diffrn_reflns_number 12328
_diffrn_reflns_theta_full 27.48
_diffrn_reflns_theta_max 27.48
_diffrn_reflns_theta_min 3.38
_exptl_absorpt_coefficient_mu 1.089
_exptl_absorpt_correction_T_max 0.8804
_exptl_absorpt_correction_T_min 0.6577
_exptl_absorpt_correction_type multi-scan
_exptl_absorpt_process_details 'SORTAV Blessing (1997)'
_exptl_crystal_colour Red
_exptl_crystal_density_diffrn 1.526
_exptl_crystal_density_method 'not measured'
_exptl_crystal_description Block
_exptl_crystal_F_000 656
_exptl_crystal_size_max 0.42
_exptl_crystal_size_mid 0.36
_exptl_crystal_size_min 0.12
_refine_diff_density_max 0.355
_refine_diff_density_min -0.660
_refine_diff_density_rms 0.070
_refine_ls_extinction_method none
_refine_ls_goodness_of_fit_ref 1.035
_refine_ls_hydrogen_treatment mixed
_refine_ls_matrix_type full
_refine_ls_number_parameters 250
_refine_ls_number_reflns 3151
_refine_ls_number_restraints 0
_refine_ls_restrained_S_all 1.035
_refine_ls_R_factor_all 0.0382
_refine_ls_R_factor_gt 0.0306
_refine_ls_shift/su_max 0.001
_refine_ls_shift/su_mean 0.000
_refine_ls_structure_factor_coef Fsqd
_refine_ls_weighting_details 'calc w=1/[\s^2^(Fo^2^)+(0.0425P)^2^+0.5060P] where P=(Fo^2^+2Fc^2^)/3'
_refine_ls_weighting_scheme calc
_refine_ls_wR_factor_gt 0.0761
_refine_ls_wR_factor_ref 0.0796
_reflns_number_gt 2722
_reflns_number_total 3151
_reflns_threshold_expression >2sigma(I)
_cod_data_source_file eCrystal-912.cif
_cod_data_source_block s92
_cod_depositor_comments
;
Citation :
Butler, Ian R. and Horton, Peter N. and Hursthouse, Michael B. (2002) 
University of Southampton, Crystal Structure Report Archive. 
(doi:10.5258/ecrystals/912)

More at:
http://ecrystals.chem.soton.ac.uk/912/

The following automatic conversions were performed:

'_symmetry_cell_setting' value 'Monoclinic' changed to 'monoclinic'
according to the built-in table from CIF Core dictionary named
'cif_core.dic' version 2.4.1 from 2010-06-29.

Automatic conversion script
Id: cif_fix_values 3105 2015-03-04 15:46:00Z robertas 
;
_cod_original_sg_symbol_H-M P2(1)/c
_cod_database_code 1519462

loop_
_symmetry_equiv_pos_as_xyz
'x, y, z'
'-x, y+1/2, -z+1/2'
'-x, -y, -z'
'x, -y-1/2, z-1/2'

loop_
_atom_site_label
_atom_site_type_symbol
_atom_site_fract_x
_atom_site_fract_y
_atom_site_fract_z
_atom_site_U_iso_or_equiv
_atom_site_adp_type
_atom_site_occupancy
_atom_site_symmetry_multiplicity
_atom_site_calc_flag
_atom_site_refinement_flags
_atom_site_disorder_assembly
_atom_site_disorder_group
Fe1 Fe 0.84268(4) 0.08488(2) 0.829944(10) 0.01282(9) Uani 1 1 d . . .
O1 O 0.2097(2) 0.05262(12) 0.62217(6) 0.0212(3) Uani 1 1 d . . .
N1 N 0.6251(2) -0.14049(14) 0.56225(6) 0.0181(3) Uani 1 1 d . . .
C1 C 0.7691(3) 0.16176(15) 0.74540(7) 0.0142(3) Uani 1 1 d . . .
C2 C 0.9968(3) 0.11427(17) 0.75212(8) 0.0167(3) Uani 1 1 d . . .
C3 C 1.1157(3) 0.17989(17) 0.80120(8) 0.0187(3) Uani 1 1 d . . .
C4 C 0.9649(3) 0.26686(16) 0.82582(8) 0.0172(3) Uani 1 1 d . . .
C5 C 0.7503(3) 0.25625(15) 0.79186(8) 0.0156(3) Uani 1 1 d . . .
C6 C 0.6079(3) -0.05308(17) 0.84172(8) 0.0212(4) Uani 1 1 d . . .
C7 C 0.8268(3) -0.10766(18) 0.84046(9) 0.0258(4) Uani 1 1 d . . .
C8 C 0.9697(3) -0.05267(18) 0.88847(10) 0.0268(4) Uani 1 1 d . . .
C9 C 0.8397(3) 0.03489(18) 0.91961(8) 0.0231(4) Uani 1 1 d . . .
C10 C 0.6160(3) 0.03483(17) 0.89076(8) 0.0197(4) Uani 1 1 d . . .
C11 C 0.5842(3) 0.12083(16) 0.70264(7) 0.0146(3) Uani 1 1 d . . .
C12 C 0.6002(3) 0.04008(16) 0.65632(8) 0.0164(3) Uani 1 1 d . . .
C13 C 0.3971(3) 0.00715(15) 0.61631(7) 0.0150(3) Uani 1 1 d . . .
C14 C 0.4217(3) -0.08650(14) 0.56584(8) 0.0144(3) Uani 1 1 d . . .
C15 C 0.2342(3) -0.11077(17) 0.52490(8) 0.0178(3) Uani 1 1 d . . .
C16 C 0.2600(3) -0.19001(17) 0.47604(8) 0.0210(4) Uani 1 1 d . . .
C17 C 0.4690(3) -0.24589(17) 0.47128(8) 0.0223(4) Uani 1 1 d . . .
C18 C 0.6435(3) -0.21976(17) 0.51569(8) 0.0209(4) Uani 1 1 d . . .
H2 H 1.059(3) 0.0516(19) 0.7278(9) 0.017(5) Uiso 1 1 d . . .
H3 H 1.263(4) 0.1675(19) 0.8167(9) 0.025(5) Uiso 1 1 d . . .
H4 H 1.000(3) 0.3182(18) 0.8594(9) 0.016(5) Uiso 1 1 d . . .
H5 H 0.621(3) 0.3001(19) 0.7995(9) 0.020(5) Uiso 1 1 d . . .
H6 H 0.479(4) -0.068(2) 0.8160(11) 0.035(6) Uiso 1 1 d . . .
H7 H 0.868(4) -0.167(2) 0.8126(11) 0.035(6) Uiso 1 1 d . . .
H8 H 1.132(4) -0.070(2) 0.8990(11) 0.033(6) Uiso 1 1 d . . .
H9 H 0.899(4) 0.087(2) 0.9532(11) 0.030(6) Uiso 1 1 d . . .
H10 H 0.497(4) 0.087(2) 0.9008(11) 0.028(6) Uiso 1 1 d . . .
H11 H 0.439(3) 0.1559(19) 0.7083(9) 0.020(5) Uiso 1 1 d . . .
H12 H 0.741(4) 0.0042(19) 0.6481(9) 0.022(5) Uiso 1 1 d . . .
H15 H 0.105(4) -0.0702(19) 0.5299(9) 0.019(5) Uiso 1 1 d . . .
H16 H 0.140(3) -0.203(2) 0.4479(10) 0.025(5) Uiso 1 1 d . . .
H17 H 0.493(3) -0.301(2) 0.4387(10) 0.027(6) Uiso 1 1 d . . .
H18 H 0.789(4) -0.258(2) 0.5140(10) 0.031(6) Uiso 1 1 d . . .

loop_
_atom_site_aniso_label
_atom_site_aniso_U_11
_atom_site_aniso_U_22
_atom_site_aniso_U_33
_atom_site_aniso_U_23
_atom_site_aniso_U_13
_atom_site_aniso_U_12
Fe1 0.01334(14) 0.01129(14) 0.01381(14) 0.00004(8) 0.00110(9) -0.00072(8)
O1 0.0163(6) 0.0263(7) 0.0211(7) -0.0050(5) 0.0018(5) 0.0025(5)
N1 0.0171(7) 0.0174(7) 0.0198(7) -0.0003(6) 0.0007(6) 0.0004(6)
C1 0.0166(8) 0.0131(8) 0.0132(8) 0.0014(6) 0.0019(6) -0.0020(6)
C2 0.0155(8) 0.0198(9) 0.0155(8) 0.0008(7) 0.0048(6) -0.0010(6)
C3 0.0141(8) 0.0228(9) 0.0191(8) 0.0030(7) 0.0008(7) -0.0042(7)
C4 0.0212(8) 0.0130(8) 0.0171(8) 0.0014(6) 0.0003(7) -0.0054(6)
C5 0.0183(8) 0.0109(8) 0.0177(8) 0.0012(6) 0.0014(7) 0.0000(6)
C6 0.0236(9) 0.0191(9) 0.0209(9) 0.0021(7) 0.0017(7) -0.0086(7)
C7 0.0354(11) 0.0118(8) 0.0314(10) 0.0014(7) 0.0104(9) 0.0003(7)
C8 0.0216(9) 0.0230(9) 0.0352(11) 0.0142(8) -0.0006(8) 0.0015(7)
C9 0.0296(9) 0.0236(9) 0.0155(9) 0.0049(7) -0.0010(7) -0.0065(8)
C10 0.0214(9) 0.0190(9) 0.0195(9) 0.0046(7) 0.0066(7) -0.0011(7)
C11 0.0150(8) 0.0140(8) 0.0148(8) 0.0026(6) 0.0011(6) -0.0002(6)
C12 0.0148(8) 0.0173(8) 0.0170(8) 0.0002(7) 0.0012(6) 0.0012(7)
C13 0.0165(8) 0.0146(8) 0.0140(8) 0.0021(6) 0.0016(6) -0.0020(6)
C14 0.0166(8) 0.0116(8) 0.0147(8) 0.0021(6) 0.0008(6) -0.0013(6)
C15 0.0166(8) 0.0172(8) 0.0192(9) 0.0019(6) -0.0012(7) 0.0008(7)
C16 0.0240(9) 0.0208(9) 0.0175(9) -0.0013(7) -0.0032(7) -0.0047(7)
C17 0.0309(10) 0.0169(9) 0.0199(9) -0.0050(7) 0.0068(8) -0.0038(7)
C18 0.0201(9) 0.0185(9) 0.0246(9) -0.0014(7) 0.0048(7) 0.0003(7)

loop_
_atom_type_symbol
_atom_type_description
_atom_type_scat_dispersion_real
_atom_type_scat_dispersion_imag
_atom_type_scat_source
C C 0.0033 0.0016 'International Tables Vol C Tables 4.2.6.8 and 6.1.1.4'
H H 0.0000 0.0000 'International Tables Vol C Tables 4.2.6.8 and 6.1.1.4'
N N 0.0061 0.0033 'International Tables Vol C Tables 4.2.6.8 and 6.1.1.4'
O O 0.0106 0.0060 'International Tables Vol C Tables 4.2.6.8 and 6.1.1.4'
Fe Fe 0.3463 0.8444 'International Tables Vol C Tables 4.2.6.8 and 6.1.1.4'

loop_
_geom_angle_atom_site_label_1
_geom_angle_atom_site_label_2
_geom_angle_atom_site_label_3
_geom_angle
_geom_angle_site_symmetry_1
_geom_angle_site_symmetry_3
C2 Fe1 C8 118.37(8) . .
C2 Fe1 C6 125.08(7) . .
C8 Fe1 C6 68.23(8) . .
C2 Fe1 C7 105.96(8) . .
C8 Fe1 C7 40.64(8) . .
C6 Fe1 C7 40.57(8) . .
C2 Fe1 C10 163.50(7) . .
C8 Fe1 C10 68.09(8) . .
C6 Fe1 C10 40.72(7) . .
C7 Fe1 C10 68.32(8) . .
C2 Fe1 C1 41.02(6) . .
C8 Fe1 C1 153.61(8) . .
C6 Fe1 C1 107.83(7) . .
C7 Fe1 C1 119.23(7) . .
C10 Fe1 C1 126.99(7) . .
C2 Fe1 C5 69.04(7) . .
C8 Fe1 C5 163.21(8) . .
C6 Fe1 C5 121.44(7) . .
C7 Fe1 C5 155.39(8) . .
C10 Fe1 C5 109.31(7) . .
C1 Fe1 C5 41.23(6) . .
C2 Fe1 C3 40.64(7) . .
C8 Fe1 C3 106.76(7) . .
C6 Fe1 C3 161.95(8) . .
C7 Fe1 C3 124.49(8) . .
C10 Fe1 C3 155.29(7) . .
C1 Fe1 C3 68.48(7) . .
C5 Fe1 C3 68.25(7) . .
C2 Fe1 C9 153.59(7) . .
C8 Fe1 C9 40.53(8) . .
C6 Fe1 C9 68.30(7) . .
C7 Fe1 C9 68.35(8) . .
C10 Fe1 C9 40.43(7) . .
C1 Fe1 C9 164.46(7) . .
C5 Fe1 C9 126.80(7) . .
C3 Fe1 C9 119.95(7) . .
C2 Fe1 C4 68.64(7) . .
C8 Fe1 C4 125.50(8) . .
C6 Fe1 C4 156.34(7) . .
C7 Fe1 C4 162.02(8) . .
C10 Fe1 C4 121.49(7) . .
C1 Fe1 C4 68.71(7) . .
C5 Fe1 C4 40.49(7) . .
C3 Fe1 C4 40.50(7) . .
C9 Fe1 C4 108.41(7) . .
C18 N1 C14 116.50(15) . .
C2 C1 C5 107.38(14) . .
C2 C1 C11 127.80(15) . .
C5 C1 C11 124.75(15) . .
C2 C1 Fe1 69.17(9) . .
C5 C1 Fe1 69.40(9) . .
C11 C1 Fe1 124.40(11) . .
C3 C2 C1 107.83(15) . .
C3 C2 Fe1 70.01(10) . .
C1 C2 Fe1 69.80(9) . .
C3 C2 H2 125.8(12) . .
C1 C2 H2 126.3(12) . .
Fe1 C2 H2 126.7(12) . .
C2 C3 C4 108.81(15) . .
C2 C3 Fe1 69.35(9) . .
C4 C3 Fe1 70.07(9) . .
C2 C3 H3 127.3(13) . .
C4 C3 H3 123.8(13) . .
Fe1 C3 H3 124.3(13) . .
C5 C4 C3 107.96(15) . .
C5 C4 Fe1 69.44(9) . .
C3 C4 Fe1 69.43(10) . .
C5 C4 H4 126.5(11) . .
C3 C4 H4 125.5(12) . .
Fe1 C4 H4 124.4(12) . .
C4 C5 C1 108.01(14) . .
C4 C5 Fe1 70.07(9) . .
C1 C5 Fe1 69.36(9) . .
C4 C5 H5 125.5(13) . .
C1 C5 H5 126.5(13) . .
Fe1 C5 H5 124.3(13) . .
C7 C6 C10 108.06(16) . .
C7 C6 Fe1 69.88(10) . .
C10 C6 Fe1 69.84(10) . .
C7 C6 H6 128.6(15) . .
C10 C6 H6 123.3(15) . .
Fe1 C6 H6 125.3(15) . .
C6 C7 C8 107.64(17) . .
C6 C7 Fe1 69.55(10) . .
C8 C7 Fe1 69.46(11) . .
C6 C7 H7 125.6(14) . .
C8 C7 H7 126.7(14) . .
Fe1 C7 H7 125.5(15) . .
C9 C8 C7 108.45(17) . .
C9 C8 Fe1 70.09(11) . .
C7 C8 Fe1 69.90(11) . .
C9 C8 H8 124.3(14) . .
C7 C8 H8 127.3(14) . .
Fe1 C8 H8 125.1(14) . .
C10 C9 C8 107.81(17) . .
C10 C9 Fe1 69.69(10) . .
C8 C9 Fe1 69.39(11) . .
C10 C9 H9 127.4(14) . .
C8 C9 H9 124.7(14) . .
Fe1 C9 H9 124.3(14) . .
C9 C10 C6 108.05(16) . .
C9 C10 Fe1 69.88(10) . .
C6 C10 Fe1 69.44(10) . .
C9 C10 H10 125.6(14) . .
C6 C10 H10 126.2(14) . .
Fe1 C10 H10 123.5(14) . .
C12 C11 C1 126.00(15) . .
C12 C11 H11 118.1(12) . .
C1 C11 H11 115.9(12) . .
C11 C12 C13 120.03(15) . .
C11 C12 H12 121.5(13) . .
C13 C12 H12 118.5(12) . .
O1 C13 C12 122.88(15) . .
O1 C13 C14 118.85(15) . .
C12 C13 C14 118.27(14) . .
N1 C14 C15 123.45(16) . .
N1 C14 C13 117.95(15) . .
C15 C14 C13 118.59(15) . .
C16 C15 C14 118.78(16) . .
C16 C15 H15 122.8(13) . .
C14 C15 H15 118.3(13) . .
C17 C16 C15 118.57(17) . .
C17 C16 H16 122.0(13) . .
C15 C16 H16 119.5(13) . .
C16 C17 C18 118.41(16) . .
C16 C17 H17 121.0(13) . .
C18 C17 H17 120.6(13) . .
N1 C18 C17 124.20(16) . .
N1 C18 H18 115.5(13) . .
C17 C18 H18 120.3(13) . .

loop_
_geom_bond_atom_site_label_1
_geom_bond_atom_site_label_2
_geom_bond_distance
_geom_bond_site_symmetry_2
Fe1 C2 2.0432(17) .
Fe1 C8 2.0461(18) .
Fe1 C6 2.0476(18) .
Fe1 C7 2.0519(19) .
Fe1 C10 2.0529(17) .
Fe1 C1 2.0516(16) .
Fe1 C5 2.0522(17) .
Fe1 C3 2.0519(17) .
Fe1 C9 2.0554(18) .
Fe1 C4 2.0604(17) .
O1 C13 1.227(2) .
N1 C18 1.340(2) .
N1 C14 1.342(2) .
C1 C2 1.435(2) .
C1 C5 1.445(2) .
C1 C11 1.449(2) .
C2 C3 1.422(2) .
C2 H2 0.95(2) .
C3 C4 1.423(3) .
C3 H3 0.92(2) .
C4 C5 1.423(2) .
C4 H4 0.93(2) .
C5 H5 0.92(2) .
C6 C7 1.421(3) .
C6 C10 1.427(3) .
C6 H6 0.93(2) .
C7 C8 1.423(3) .
C7 H7 0.93(2) .
C8 C9 1.421(3) .
C8 H8 0.98(2) .
C9 C10 1.419(3) .
C9 H9 0.96(2) .
C10 H10 0.94(2) .
C11 C12 1.344(2) .
C11 H11 0.95(2) .
C12 C13 1.471(2) .
C12 H12 0.95(2) .
C13 C14 1.509(2) .
C14 C15 1.394(2) .
C15 C16 1.387(3) .
C15 H15 0.89(2) .
C16 C17 1.384(3) .
C16 H16 0.91(2) .
C17 C18 1.390(3) .
C17 H17 0.95(2) .
C18 H18 0.96(2) .
